data_7034725
loop_
_publ_author_name
'Ording-Wenker, Erica C M'
'Siegler, Maxime A.'
'Lutz, Martin'
'Bouwman, Elisabeth'

_publ_section_title
;
 Catalytic catechol oxidation by copper complexes: development of a
 structure-activity relationship.
;
_journal_issue 27
_journal_name_full 'Dalton transactions (Cambridge, England : 2003)'
_journal_page_first 12196
_journal_page_last 12209
_journal_paper_doi 10.1039/c5dt01041a
_journal_volume 44
_journal_year 2015
_chemical_formula_moiety 'C14 H18 Cl Cu N4, B F4'
_chemical_formula_sum 'C14 H18 B Cl Cu F4 N4'
_chemical_formula_weight 428.12
_chemical_name_systematic
;
 ?
;
_space_group_crystal_system monoclinic
_space_group_IT_number 14
_space_group_name_Hall '-P 2yn'
_space_group_name_H-M_alt 'P 1 21/n 1'
_symmetry_space_group_name_Hall '-P 2yn'
_symmetry_space_group_name_H-M 'P 1 21/n 1'
_atom_sites_solution_hydrogens mixed
_atom_sites_solution_primary direct
_atom_sites_solution_secondary difmap
_audit_creation_method SHELXL-2013
_audit_update_record
;
2015-01-12 deposited with the CCDC.
2015-04-07 downloaded from the CCDC.
;
_cell_angle_alpha 90
_cell_angle_beta 102.0565(19)
_cell_angle_gamma 90
_cell_formula_units_Z 4
_cell_length_a 8.92176(15)
_cell_length_b 12.8949(3)
_cell_length_c 14.9606(3)
_cell_measurement_reflns_used 5960
_cell_measurement_temperature 110(2)
_cell_measurement_theta_max 27.65
_cell_measurement_theta_min 2.28
_cell_volume 1683.18(6)
_computing_cell_refinement
;
CrysAlisPro, Agilent Technologies,
Version 1.171.36.24 (release 03-12-2012 CrysAlis171 .NET)
(compiled Dec  3 2012,18:21:49)
;
_computing_data_collection
;
CrysAlisPro, Agilent Technologies,
Version 1.171.36.24 (release 03-12-2012 CrysAlis171 .NET)
(compiled Dec  3 2012,18:21:49)
;
_computing_data_reduction
;
CrysAlisPro, Agilent Technologies,
Version 1.171.36.24 (release 03-12-2012 CrysAlis171 .NET)
(compiled Dec  3 2012,18:21:49)
;
_computing_molecular_graphics 'SHELXTL v6.10 (Sheldrick, 2008)'
_computing_publication_material 'SHELXTL v6.10 (Sheldrick, 2008)'
_computing_structure_refinement 'SHELXL-2013 (Sheldrick, 2013)'
_computing_structure_solution 'SHELXS-2013 (Sheldrick, 2013)'
_diffrn_ambient_temperature 110(2)
_diffrn_measured_fraction_theta_full 1.000
_diffrn_measured_fraction_theta_max 1.000
_diffrn_measurement_device_type 'Goniometer KM4/Xcalibur, detector: Sapphire3'
_diffrn_measurement_method '\w scans'
_diffrn_radiation_monochromator graphite
_diffrn_radiation_source 'Enhance (Mo) X-ray Source'
_diffrn_radiation_type MoK\a
_diffrn_radiation_wavelength 0.71073
_diffrn_reflns_av_R_equivalents 0.0366
_diffrn_reflns_av_unetI/netI 0.0346
_diffrn_reflns_Laue_measured_fraction_full 1.000
_diffrn_reflns_Laue_measured_fraction_max 1.000
_diffrn_reflns_limit_h_max 11
_diffrn_reflns_limit_h_min -11
_diffrn_reflns_limit_k_max 16
_diffrn_reflns_limit_k_min -16
_diffrn_reflns_limit_l_max 19
_diffrn_reflns_limit_l_min -18
_diffrn_reflns_number 13962
_diffrn_reflns_point_group_measured_fraction_full 1.000
_diffrn_reflns_point_group_measured_fraction_max 1.000
_diffrn_reflns_theta_full 25.242
_diffrn_reflns_theta_max 27.499
_diffrn_reflns_theta_min 2.105
_exptl_absorpt_coefficient_mu 1.502
_exptl_absorpt_correction_T_max 0.824
_exptl_absorpt_correction_T_min 0.601
_exptl_absorpt_correction_type analytical
_exptl_absorpt_process_details
;
CrysAlisPro, Agilent Technologies,
Version 1.171.36.24 (release 03-12-2012 CrysAlis171 .NET)
(compiled Dec  3 2012,18:21:49)
Analytical numeric absorption correction using a multifaceted crystal
            model based on expressions derived by R.C. Clark & J.S. Reid.
(Clark, R. C. & Reid, J. S. (1995). Acta Cryst. A51, 887-897)
;
_exptl_crystal_colour blue-green
_exptl_crystal_density_diffrn 1.689
_exptl_crystal_description 'thick plate'
_exptl_crystal_F_000 868
_exptl_crystal_size_max 0.50
_exptl_crystal_size_mid 0.36
_exptl_crystal_size_min 0.14
_refine_diff_density_max 0.311
_refine_diff_density_min -0.477
_refine_diff_density_rms 0.065
_refine_ls_extinction_method none
_refine_ls_goodness_of_fit_ref 1.080
_refine_ls_hydrogen_treatment mixed
_refine_ls_matrix_type full
_refine_ls_number_parameters 234
_refine_ls_number_reflns 3879
_refine_ls_number_restraints 0
_refine_ls_restrained_S_all 1.080
_refine_ls_R_factor_all 0.0305
_refine_ls_R_factor_gt 0.0257
_refine_ls_shift/su_max 0.001
_refine_ls_shift/su_mean 0.000
_refine_ls_structure_factor_coef Fsqd
_refine_ls_weighting_details
;
 w=1/[\s^2^(Fo^2^)+(0.0315P)^2^+0.5568P]
 where P=(Fo^2^+2Fc^2^)/3
;
_refine_ls_weighting_scheme calc
_refine_ls_wR_factor_gt 0.0675
_refine_ls_wR_factor_ref 0.0693
_reflns_Friedel_coverage 0.000
_reflns_number_gt 3414
_reflns_number_total 3879
_reflns_threshold_expression 'I > 2\s(I)'
_cod_data_source_file c5dt01041a2.cif
_cod_data_source_block '[CuII(L1NH2)Cl](BF4)'
_cod_depositor_comments 'Adding full bibliography for 7034724--7034733.cif.'
_cod_database_code 7034725
_shelx_space_group_comment
;
The symmetry employed for this shelxl refinement is uniquely defined
by the following loop, which should always be used as a source of
symmetry information in preference to the above space-group names.
They are only intended as comments.
;
_shelxl_version_number 2013-2

loop_
_space_group_symop_operation_xyz
'x, y, z'
'-x+1/2, y+1/2, -z+1/2'
'-x, -y, -z'
'x-1/2, -y-1/2, z-1/2'

loop_
_atom_site_label
_atom_site_type_symbol
_atom_site_fract_x
_atom_site_fract_y
_atom_site_fract_z
_atom_site_U_iso_or_equiv
_atom_site_adp_type
_atom_site_occupancy
_atom_site_site_symmetry_order
_atom_site_calc_flag
_atom_site_refinement_flags_posn
_atom_site_refinement_flags_adp
Cu1 Cu 0.39365(2) 0.76340(2) 0.13233(2) 0.01411(7) Uani 1 1 d . .
Cl1 Cl 0.20217(5) 0.69240(3) 0.02996(3) 0.02406(11) Uani 1 1 d . .
C1 C 0.50353(18) 0.86239(13) 0.30418(10) 0.0164(3) Uani 1 1 d . .
H1A H 0.4401 0.9257 0.2909 0.020 Uiso 1 1 calc R U
H1B H 0.5887 0.8772 0.3566 0.020 Uiso 1 1 calc R U
C2 C 0.40669(19) 0.77423(13) 0.32860(11) 0.0182(3) Uani 1 1 d . .
H2A H 0.4733 0.7155 0.3545 0.022 Uiso 1 1 calc R U
H2B H 0.3496 0.7977 0.3750 0.022 Uiso 1 1 calc R U
C12 C 0.47407(18) 0.98240(12) 0.12386(10) 0.0151(3) Uani 1 1 d . .
C13 C 0.46589(19) 1.08842(13) 0.10946(11) 0.0195(3) Uani 1 1 d . .
H13 H 0.5492 1.1321 0.1358 0.023 Uiso 1 1 calc R U
C14 C 0.3334(2) 1.12971(14) 0.05569(12) 0.0230(4) Uani 1 1 d . .
H14 H 0.3247 1.2023 0.0453 0.028 Uiso 1 1 calc R U
C15 C 0.2143(2) 1.06429(14) 0.01741(12) 0.0227(4) Uani 1 1 d . .
H15 H 0.1229 1.0911 -0.0196 0.027 Uiso 1 1 calc R U
C16 C 0.23142(19) 0.95902(14) 0.03419(11) 0.0199(3) Uani 1 1 d . .
H16 H 0.1505 0.9137 0.0075 0.024 Uiso 1 1 calc R U
C17 C 0.61298(18) 0.92927(12) 0.17947(11) 0.0160(3) Uani 1 1 d . .
H17A H 0.6843 0.9106 0.1395 0.019 Uiso 1 1 calc R U
H17B H 0.6670 0.9771 0.2273 0.019 Uiso 1 1 calc R U
C22 C 0.70753(17) 0.70058(12) 0.15876(10) 0.0148(3) Uani 1 1 d . .
C23 C 0.84376(19) 0.66108(12) 0.14276(12) 0.0191(3) Uani 1 1 d . .
H23 H 0.9379 0.6756 0.1838 0.023 Uiso 1 1 calc R U
C24 C 0.8412(2) 0.60003(13) 0.06618(12) 0.0214(4) Uani 1 1 d . .
H24 H 0.9334 0.5717 0.0544 0.026 Uiso 1 1 calc R U
C25 C 0.7020(2) 0.58088(13) 0.00699(12) 0.0202(3) Uani 1 1 d . .
H25 H 0.6969 0.5379 -0.0451 0.024 Uiso 1 1 calc R U
C26 C 0.57104(19) 0.62574(12) 0.02547(11) 0.0182(3) Uani 1 1 d . .
H26 H 0.4761 0.6145 -0.0159 0.022 Uiso 1 1 calc R U
C27 C 0.69670(18) 0.76030(12) 0.24391(11) 0.0158(3) Uani 1 1 d . .
H27A H 0.6810 0.7117 0.2923 0.019 Uiso 1 1 calc R U
H27B H 0.7933 0.7986 0.2665 0.019 Uiso 1 1 calc R U
N1 N 0.56662(14) 0.83428(10) 0.22285(8) 0.0133(3) Uani 1 1 d . .
N2 N 0.29777(17) 0.74062(12) 0.24463(10) 0.0177(3) Uani 1 1 d . .
H2N1 H 0.215(3) 0.7782(17) 0.2352(15) 0.031(6) Uiso 1 1 d . .
H2N2 H 0.275(2) 0.6770(17) 0.2477(14) 0.025(5) Uiso 1 1 d . .
N11 N 0.35846(15) 0.91861(10) 0.08691(9) 0.0155(3) Uani 1 1 d . .
N21 N 0.57335(15) 0.68466(10) 0.09975(9) 0.0147(3) Uani 1 1 d . .
B1 B 0.0263(2) 0.97039(15) 0.24040(13) 0.0197(4) Uani 1 1 d . .
F1 F -0.05694(13) 1.04495(8) 0.18386(8) 0.0326(3) Uani 1 1 d . .
F2 F 0.17905(12) 1.00215(8) 0.26681(8) 0.0324(3) Uani 1 1 d . .
F3 F 0.01989(13) 0.87703(8) 0.19273(8) 0.0306(3) Uani 1 1 d . .
F4 F -0.03797(13) 0.95667(10) 0.31626(7) 0.0362(3) Uani 1 1 d . .

loop_
_atom_site_aniso_label
_atom_site_aniso_U_11
_atom_site_aniso_U_22
_atom_site_aniso_U_33
_atom_site_aniso_U_23
_atom_site_aniso_U_13
_atom_site_aniso_U_12
Cu1 0.01090(10) 0.01673(11) 0.01387(11) -0.00288(7) 0.00065(7) -0.00163(7)
Cl1 0.01667(19) 0.0282(2) 0.0242(2) -0.00874(16) -0.00296(15) -0.00336(16)
C1 0.0180(7) 0.0182(8) 0.0127(7) -0.0019(6) 0.0023(6) 0.0009(6)
C2 0.0203(8) 0.0204(8) 0.0142(8) 0.0004(6) 0.0045(6) 0.0009(6)
C12 0.0157(7) 0.0184(8) 0.0122(7) 0.0010(6) 0.0052(6) -0.0001(6)
C13 0.0231(8) 0.0172(8) 0.0193(8) 0.0011(6) 0.0068(6) -0.0016(6)
C14 0.0314(9) 0.0187(8) 0.0214(8) 0.0075(7) 0.0113(7) 0.0049(7)
C15 0.0199(8) 0.0288(9) 0.0201(8) 0.0083(7) 0.0057(6) 0.0076(7)
C16 0.0155(7) 0.0253(9) 0.0184(8) 0.0026(7) 0.0022(6) 0.0021(6)
C17 0.0141(7) 0.0165(8) 0.0165(7) 0.0005(6) 0.0014(6) -0.0038(6)
C22 0.0154(7) 0.0120(7) 0.0170(8) 0.0028(6) 0.0032(6) -0.0005(6)
C23 0.0160(7) 0.0171(8) 0.0246(8) 0.0031(6) 0.0052(6) 0.0002(6)
C24 0.0206(8) 0.0154(8) 0.0315(9) 0.0037(7) 0.0127(7) 0.0021(6)
C25 0.0271(9) 0.0139(8) 0.0220(8) -0.0009(6) 0.0111(7) -0.0017(6)
C26 0.0210(8) 0.0134(8) 0.0202(8) -0.0016(6) 0.0049(6) -0.0035(6)
C27 0.0123(7) 0.0179(8) 0.0156(8) 0.0009(6) -0.0004(6) 0.0020(6)
N1 0.0127(6) 0.0138(6) 0.0129(6) -0.0001(5) 0.0014(5) 0.0004(5)
N2 0.0156(7) 0.0180(7) 0.0202(7) -0.0001(6) 0.0049(5) -0.0022(6)
N11 0.0144(6) 0.0174(7) 0.0144(6) 0.0008(5) 0.0023(5) 0.0004(5)
N21 0.0140(6) 0.0134(6) 0.0169(6) -0.0003(5) 0.0039(5) -0.0020(5)
B1 0.0174(9) 0.0180(9) 0.0225(9) -0.0022(7) 0.0013(7) -0.0014(7)
F1 0.0285(6) 0.0216(5) 0.0440(7) 0.0074(5) -0.0009(5) 0.0019(4)
F2 0.0164(5) 0.0299(6) 0.0483(7) -0.0064(5) 0.0007(5) -0.0030(4)
F3 0.0287(6) 0.0203(5) 0.0405(6) -0.0097(5) 0.0021(5) 0.0024(4)
F4 0.0348(7) 0.0488(7) 0.0250(6) -0.0034(5) 0.0064(5) -0.0083(5)

loop_
_atom_type_symbol
_atom_type_description
_atom_type_scat_dispersion_real
_atom_type_scat_dispersion_imag
_atom_type_scat_source
C C 0.0033 0.0016 'International Tables Vol C Tables 4.2.6.8 and 6.1.1.4'
H H 0.0000 0.0000 'International Tables Vol C Tables 4.2.6.8 and 6.1.1.4'
B B 0.0013 0.0007 'International Tables Vol C Tables 4.2.6.8 and 6.1.1.4'
N N 0.0061 0.0033 'International Tables Vol C Tables 4.2.6.8 and 6.1.1.4'
F F 0.0171 0.0103 'International Tables Vol C Tables 4.2.6.8 and 6.1.1.4'
Cl Cl 0.1484 0.1585 'International Tables Vol C Tables 4.2.6.8 and 6.1.1.4'
Cu Cu 0.3201 1.2651 'International Tables Vol C Tables 4.2.6.8 and 6.1.1.4'

loop_
_geom_angle_atom_site_label_1
_geom_angle_atom_site_label_2
_geom_angle_atom_site_label_3
_geom_angle
N21 Cu1 N1 81.87(5)
N21 Cu1 N2 127.21(6)
N1 Cu1 N2 84.73(5)
N21 Cu1 N11 117.72(5)
N1 Cu1 N11 80.25(5)
N2 Cu1 N11 109.75(6)
N21 Cu1 Cl1 99.12(4)
N1 Cu1 Cl1 177.49(4)
N2 Cu1 Cl1 96.44(4)
N11 Cu1 Cl1 97.26(4)
N1 C1 C2 110.24(13)
N1 C1 H1A 109.6
C2 C1 H1A 109.6
N1 C1 H1B 109.6
C2 C1 H1B 109.6
H1A C1 H1B 108.1
N2 C2 C1 108.67(13)
N2 C2 H2A 110.0
C1 C2 H2A 110.0
N2 C2 H2B 110.0
C1 C2 H2B 110.0
H2A C2 H2B 108.3
N11 C12 C13 121.97(15)
N11 C12 C17 114.90(13)
C13 C12 C17 123.11(14)
C12 C13 C14 118.66(16)
C12 C13 H13 120.7
C14 C13 H13 120.7
C15 C14 C13 119.53(16)
C15 C14 H14 120.2
C13 C14 H14 120.2
C14 C15 C16 118.51(16)
C14 C15 H15 120.7
C16 C15 H15 120.7
N11 C16 C15 122.33(16)
N11 C16 H16 118.8
C15 C16 H16 118.8
N1 C17 C12 110.16(12)
N1 C17 H17A 109.6
C12 C17 H17A 109.6
N1 C17 H17B 109.6
C12 C17 H17B 109.6
H17A C17 H17B 108.1
N21 C22 C23 121.54(15)
N21 C22 C27 115.24(14)
C23 C22 C27 123.18(14)
C22 C23 C24 119.23(15)
C22 C23 H23 120.4
C24 C23 H23 120.4
C23 C24 C25 119.11(16)
C23 C24 H24 120.4
C25 C24 H24 120.4
C26 C25 C24 118.60(16)
C26 C25 H25 120.7
C24 C25 H25 120.7
N21 C26 C25 122.32(15)
N21 C26 H26 118.8
C25 C26 H26 118.8
N1 C27 C22 109.51(12)
N1 C27 H27A 109.8
C22 C27 H27A 109.8
N1 C27 H27B 109.8
C22 C27 H27B 109.8
H27A C27 H27B 108.2
C27 N1 C17 110.25(12)
C27 N1 C1 113.30(12)
C17 N1 C1 110.11(12)
C27 N1 Cu1 107.57(9)
C17 N1 Cu1 108.67(9)
C1 N1 Cu1 106.76(9)
C2 N2 Cu1 109.82(10)
C2 N2 H2N1 111.0(14)
Cu1 N2 H2N1 105.9(15)
C2 N2 H2N2 111.0(14)
Cu1 N2 H2N2 109.0(14)
H2N1 N2 H2N2 110(2)
C16 N11 C12 118.99(14)
C16 N11 Cu1 127.29(11)
C12 N11 Cu1 113.39(10)
C26 N21 C22 119.13(14)
C26 N21 Cu1 127.02(11)
C22 N21 Cu1 113.74(10)
F4 B1 F1 109.10(15)
F4 B1 F3 109.20(15)
F1 B1 F3 109.07(14)
F4 B1 F2 110.58(14)
F1 B1 F2 109.57(15)
F3 B1 F2 109.31(15)

loop_
_geom_bond_atom_site_label_1
_geom_bond_atom_site_label_2
_geom_bond_distance
Cu1 N21 2.0410(13)
Cu1 N1 2.0439(12)
Cu1 N2 2.0593(15)
Cu1 N11 2.1158(13)
Cu1 Cl1 2.2381(4)
C1 N1 1.488(2)
C1 C2 1.518(2)
C1 H1A 0.9900
C1 H1B 0.9900
C2 N2 1.483(2)
C2 H2A 0.9900
C2 H2B 0.9900
C12 N11 1.345(2)
C12 C13 1.384(2)
C12 C17 1.506(2)
C13 C14 1.389(2)
C13 H13 0.9500
C14 C15 1.384(3)
C14 H14 0.9500
C15 C16 1.383(3)
C15 H15 0.9500
C16 N11 1.343(2)
C16 H16 0.9500
C17 N1 1.485(2)
C17 H17A 0.9900
C17 H17B 0.9900
C22 N21 1.3465(19)
C22 C23 1.384(2)
C22 C27 1.509(2)
C23 C24 1.386(2)
C23 H23 0.9500
C24 C25 1.388(2)
C24 H24 0.9500
C25 C26 1.383(2)
C25 H25 0.9500
C26 N21 1.343(2)
C26 H26 0.9500
C27 N1 1.4843(19)
C27 H27A 0.9900
C27 H27B 0.9900
N2 H2N1 0.87(2)
N2 H2N2 0.85(2)
B1 F4 1.386(2)
B1 F1 1.389(2)
B1 F3 1.394(2)
B1 F2 1.399(2)

loop_
_geom_torsion_atom_site_label_1
_geom_torsion_atom_site_label_2
_geom_torsion_atom_site_label_3
_geom_torsion_atom_site_label_4
_geom_torsion
N1 C1 C2 N2 -49.14(17)
N11 C12 C13 C14 0.5(2)
C17 C12 C13 C14 178.86(15)
C12 C13 C14 C15 -0.6(3)
C13 C14 C15 C16 0.0(3)
C14 C15 C16 N11 0.7(3)
N11 C12 C17 N1 -31.00(18)
C13 C12 C17 N1 150.52(15)
N21 C22 C23 C24 -2.8(2)
C27 C22 C23 C24 174.81(15)
C22 C23 C24 C25 0.6(2)
C23 C24 C25 C26 1.6(2)
C24 C25 C26 N21 -1.8(2)
N21 C22 C27 N1 -30.83(18)
C23 C22 C27 N1 151.45(15)
C22 C27 N1 C17 -81.13(15)
C22 C27 N1 C1 154.96(13)
C22 C27 N1 Cu1 37.20(14)
C12 C17 N1 C27 156.43(12)
C12 C17 N1 C1 -77.84(15)
C12 C17 N1 Cu1 38.77(14)
C2 C1 N1 C27 -75.89(15)
C2 C1 N1 C17 160.13(12)
C2 C1 N1 Cu1 42.34(14)
C1 C2 N2 Cu1 30.75(16)
C15 C16 N11 C12 -0.8(2)
C15 C16 N11 Cu1 172.18(12)
C13 C12 N11 C16 0.2(2)
C17 C12 N11 C16 -178.28(14)
C13 C12 N11 Cu1 -173.73(12)
C17 C12 N11 Cu1 7.77(17)
C25 C26 N21 C22 -0.3(2)
C25 C26 N21 Cu1 175.79(12)
C23 C22 N21 C26 2.6(2)
C27 C22 N21 C26 -175.18(13)
C23 C22 N21 Cu1 -173.96(12)
C27 C22 N21 Cu1 8.27(17)
